data_1543588
loop_
_publ_author_name
'Nasser Nasser'
'Richard J. Puddephatt'

_publ_section_title
;
 Supramolecular chemistry of the ligand
 N,N'-bis(2-diphenylphosphinoethyl)phthalamide and its complexes with
 gold(I) and silver(I)
;
_journal_name_full 'Inorganica Chimica Acta'
_journal_page_first 238
_journal_page_last 243
_journal_paper_doi 10.1016/j.ica.2013.09.024
_journal_volume 409B
_journal_year 2014
_chemical_formula_sum 'C37 H36 Au2 Cl4 N2 O2 P2'
_chemical_formula_weight 1138.35
_space_group_crystal_system monoclinic
_space_group_IT_number 15
_space_group_name_Hall '-C 2yc'
_space_group_name_H-M_alt 'C 1 2/c 1'
_symmetry_space_group_name_Hall '-C 2yc'
_symmetry_space_group_name_H-M 'C 1 2/c 1'
_atom_sites_solution_hydrogens geom
_atom_sites_solution_primary direct
_atom_sites_solution_secondary difmap
_cell_angle_alpha 90
_cell_angle_beta 93.540(10)
_cell_angle_gamma 90
_cell_formula_units_Z 4
_cell_length_a 33.585(9)
_cell_length_b 12.155(3)
_cell_length_c 9.658(2)
_cell_measurement_reflns_used 8827
_cell_measurement_temperature 110
_cell_measurement_theta_max 27.96
_cell_measurement_theta_min 2.48
_cell_volume 3935.1(16)
_computing_cell_refinement SAINT
_computing_data_collection Apex2
_computing_data_reduction SAINT
_computing_molecular_graphics NRCVAX
_computing_publication_material cif2tables.py
_computing_structure_refinement SHELXL-2013
_computing_structure_solution XS
_diffrn_ambient_temperature 110
_diffrn_measured_fraction_theta_full 0.982
_diffrn_measured_fraction_theta_max 0.941
_diffrn_measurement_device_type 'Bruker Kappa Axis Apex2'
_diffrn_measurement_method 'omega and phi scans'
_diffrn_radiation_type MoK\a
_diffrn_radiation_wavelength 0.71073
_diffrn_reflns_av_R_equivalents 0.0556
_diffrn_reflns_av_unetI/netI 0.0703
_diffrn_reflns_Laue_measured_fraction_full 0.982
_diffrn_reflns_Laue_measured_fraction_max 0.941
_diffrn_reflns_limit_h_max 48
_diffrn_reflns_limit_h_min -52
_diffrn_reflns_limit_k_max 18
_diffrn_reflns_limit_k_min -18
_diffrn_reflns_limit_l_max 14
_diffrn_reflns_limit_l_min -12
_diffrn_reflns_number 39947
_diffrn_reflns_point_group_measured_fraction_full 0.982
_diffrn_reflns_point_group_measured_fraction_max 0.941
_diffrn_reflns_theta_full 31.050
_diffrn_reflns_theta_max 33.774
_diffrn_reflns_theta_min 3.182
_diffrn_source 'sealed tube'
_exptl_absorpt_coefficient_mu 7.836
_exptl_absorpt_correction_T_max 0.7467
_exptl_absorpt_correction_T_min 0.5017
_exptl_absorpt_correction_type multi-scan
_exptl_absorpt_process_details SADABS
_exptl_crystal_colour colourless
_exptl_crystal_density_diffrn 1.922
_exptl_crystal_description needle
_exptl_crystal_F_000 2176
_exptl_crystal_size_max 0.330
_exptl_crystal_size_mid 0.036
_exptl_crystal_size_min 0.031
_refine_diff_density_max 1.588
_refine_diff_density_min -2.592
_refine_diff_density_rms 0.227
_refine_ls_extinction_coef 0.00048(4)
_refine_ls_extinction_expression Fc^*^=kFc[1+0.001xFc^2^\l^3^/sin(2\q)]^-1/4^
_refine_ls_extinction_method SHELXL
_refine_ls_goodness_of_fit_ref 1.022
_refine_ls_hydrogen_treatment constr
_refine_ls_matrix_type full
_refine_ls_number_parameters 223
_refine_ls_number_reflns 7403
_refine_ls_number_restraints 0
_refine_ls_restrained_S_all 1.022
_refine_ls_R_factor_all 0.0911
_refine_ls_R_factor_gt 0.0434
_refine_ls_shift/su_max 0.001
_refine_ls_shift/su_mean 0.000
_refine_ls_structure_factor_coef Fsqd
_refine_ls_weighting_details
;
 w=1/[\s^2^(Fo^2^)+(0.0394P)^2^]
 where P=(Fo^2^+2Fc^2^)/3
;
_refine_ls_weighting_scheme calc
_refine_ls_wR_factor_gt 0.0789
_refine_ls_wR_factor_ref 0.0928
_reflns_Friedel_coverage 0.000
_reflns_Friedel_fraction_full .
_reflns_Friedel_fraction_max .
_reflns_number_gt 4732
_reflns_number_total 7403
_reflns_threshold_expression 'I > 2\s(I)'
_cod_data_source_file ICA-2014-409B-238-243-3.cif
_cod_data_source_block complex_1
_cod_depositor_comments
;
The following automatic conversions were performed:

'_journal_paper_doi' value 'doi:10.1016/j.ica.2013.09.024' was
changed to '10.1016/j.ica.2013.09.024'.

Automatic conversion script
Id: cif_fix_values 6433 2018-09-21 13:16:33Z andrius 
;
_cod_original_cell_volume 3935.0(17)
_cod_database_code 1543588
_shelx_space_group_comment
;
The symmetry employed for this shelxl refinement is uniquely defined
by the following loop, which should always be used as a source of
symmetry information in preference to the above space-group names.
They are only intended as comments.
;
_shelx_estimated_absorpt_t_min 0.182
_shelx_estimated_absorpt_t_max 0.793
_shelxl_version_number 2012-9

loop_
_space_group_symop_operation_xyz
'x, y, z'
'-x, y, -z+1/2'
'x+1/2, y+1/2, z'
'-x+1/2, y+1/2, -z+1/2'
'-x, -y, -z'
'x, -y, z-1/2'
'-x+1/2, -y+1/2, -z'
'x+1/2, -y+1/2, z-1/2'

loop_
_atom_site_label
_atom_site_type_symbol
_atom_site_fract_x
_atom_site_fract_y
_atom_site_fract_z
_atom_site_U_iso_or_equiv
_atom_site_adp_type
_atom_site_occupancy
_atom_site_site_symmetry_order
_atom_site_calc_flag
_atom_site_refinement_flags_posn
_atom_site_refinement_flags_adp
_atom_site_refinement_flags_occupancy
_atom_site_disorder_assembly
_atom_site_disorder_group
Au1 Au 0.16193(2) 0.20355(2) 0.71511(2) 0.02619(7) Uani 1 1 d . . . . .
Cl1 Cl 0.16251(4) 0.21230(9) 0.95221(11) 0.0346(3) Uani 1 1 d . . . . .
P1 P 0.15742(3) 0.18642(9) 0.48465(12) 0.0237(2) Uani 1 1 d . . . . .
C1 C 0.12184(12) 0.0776(3) 0.4377(4) 0.0240(9) Uani 1 1 d . . . . .
H1A H 0.1197 0.0691 0.3355 0.029 Uiso 1 1 calc R U . . .
H1B H 0.1317 0.0072 0.4783 0.029 Uiso 1 1 calc R U . . .
C2 C 0.08090(12) 0.1023(3) 0.4886(4) 0.0222(9) Uani 1 1 d . . . . .
H2A H 0.0830 0.1116 0.5906 0.027 Uiso 1 1 calc R U . . .
H2B H 0.0707 0.1719 0.4467 0.027 Uiso 1 1 calc R U . . .
N1 N 0.05335(9) 0.0136(3) 0.4516(3) 0.0212(7) Uani 1 1 d . . . . .
H1 H 0.0455 -0.0306 0.5167 0.025 Uiso 1 1 calc R U . . .
C3 C 0.03974(12) -0.0022(3) 0.3196(4) 0.0193(8) Uani 1 1 d . . . . .
O1 O 0.04608(8) 0.0653(2) 0.2265(3) 0.0216(6) Uani 1 1 d . . . . .
C4 C 0.01816(11) -0.1075(3) 0.2894(4) 0.0184(8) Uani 1 1 d . . . . .
C5 C 0.03613(14) -0.2073(3) 0.3275(4) 0.0245(9) Uani 1 1 d . . . . .
H5 H 0.0608 -0.2079 0.3809 0.029 Uiso 1 1 calc R U . . .
C6 C 0.01808(13) -0.3055(3) 0.2876(5) 0.0285(10) Uani 1 1 d . . . . .
H6 H 0.0307 -0.3733 0.3122 0.034 Uiso 1 1 calc R U . . .
C7 C 0.13840(14) 0.3066(4) 0.3905(5) 0.0279(10) Uani 1 1 d . . . . .
C8 C 0.14617(14) 0.4101(4) 0.4464(5) 0.0332(11) Uani 1 1 d . . . . .
H8 H 0.1614 0.4175 0.5320 0.040 Uiso 1 1 calc R U . . .
C9 C 0.13152(17) 0.5029(4) 0.3765(6) 0.0442(14) Uani 1 1 d . . . . .
H9 H 0.1366 0.5737 0.4153 0.053 Uiso 1 1 calc R U . . .
C10 C 0.10986(16) 0.4933(4) 0.2524(5) 0.0428(13) Uani 1 1 d . . . . .
H10 H 0.0999 0.5572 0.2054 0.051 Uiso 1 1 calc R U . . .
C11 C 0.10260(15) 0.3907(5) 0.1958(5) 0.0396(12) Uani 1 1 d . . . . .
H11 H 0.0877 0.3839 0.1093 0.048 Uiso 1 1 calc R U . . .
C12 C 0.11676(15) 0.2978(4) 0.2640(5) 0.0314(10) Uani 1 1 d . . . . .
H12 H 0.1117 0.2274 0.2242 0.038 Uiso 1 1 calc R U . . .
C13 C 0.20233(12) 0.1434(4) 0.4048(4) 0.0261(10) Uani 1 1 d . . . . .
C14 C 0.21625(14) 0.1979(4) 0.2905(5) 0.0332(11) Uani 1 1 d . . . . .
H14 H 0.2033 0.2625 0.2557 0.040 Uiso 1 1 calc R U . . .
C15 C 0.24901(15) 0.1570(5) 0.2285(5) 0.0401(12) Uani 1 1 d . . . . .
H15 H 0.2585 0.1941 0.1506 0.048 Uiso 1 1 calc R U . . .
C16 C 0.26817(15) 0.0634(5) 0.2773(5) 0.0437(14) Uani 1 1 d . . . . .
H16 H 0.2906 0.0359 0.2332 0.052 Uiso 1 1 calc R U . . .
C17 C 0.25423(14) 0.0096(5) 0.3920(6) 0.0451(13) Uani 1 1 d . . . . .
H17 H 0.2674 -0.0549 0.4266 0.054 Uiso 1 1 calc R U . . .
C18 C 0.22150(14) 0.0492(4) 0.4559(5) 0.0362(12) Uani 1 1 d . . . . .
H18 H 0.2122 0.0124 0.5343 0.043 Uiso 1 1 calc R U . . .
C1S C 0.0000 0.3008(5) 0.2500 0.047(2) Uani 1 2 d S T P . .
H1S1 H -0.0228 0.2529 0.2705 0.057 Uiso 0.5 1 calc R U P . .
H1S2 H 0.0228 0.2529 0.2295 0.057 Uiso 0.5 1 calc R U P . .
Cl1S Cl 0.01325(5) 0.38281(13) 0.39594(14) 0.0574(4) Uani 1 1 d . . . . .

loop_
_atom_site_aniso_label
_atom_site_aniso_U_11
_atom_site_aniso_U_22
_atom_site_aniso_U_33
_atom_site_aniso_U_23
_atom_site_aniso_U_13
_atom_site_aniso_U_12
Au1 0.03136(11) 0.02938(10) 0.01763(9) -0.00239(7) -0.00007(7) -0.00581(8)
Cl1 0.0527(8) 0.0324(6) 0.0186(5) -0.0006(4) 0.0012(5) -0.0001(5)
P1 0.0240(6) 0.0289(6) 0.0183(5) -0.0022(4) 0.0006(4) -0.0059(5)
C1 0.028(2) 0.023(2) 0.021(2) -0.0021(16) -0.0008(18) -0.0021(17)
C2 0.023(2) 0.025(2) 0.0179(19) -0.0020(16) 0.0001(16) -0.0064(17)
N1 0.0200(18) 0.0264(18) 0.0174(17) -0.0001(14) 0.0021(14) -0.0048(14)
C3 0.019(2) 0.022(2) 0.0166(19) -0.0004(15) -0.0005(16) 0.0037(16)
O1 0.0259(16) 0.0227(15) 0.0162(14) 0.0018(11) 0.0003(12) -0.0013(12)
C4 0.019(2) 0.0200(19) 0.0167(19) 0.0013(15) 0.0039(15) -0.0021(15)
C5 0.028(2) 0.021(2) 0.024(2) 0.0027(17) 0.0017(18) 0.0025(18)
C6 0.034(2) 0.022(2) 0.030(3) 0.0038(18) 0.009(2) 0.0047(18)
C7 0.031(2) 0.031(2) 0.022(2) -0.0011(18) 0.0087(19) -0.0054(19)
C8 0.035(3) 0.031(3) 0.034(3) -0.008(2) 0.012(2) -0.012(2)
C9 0.060(4) 0.028(3) 0.048(3) -0.003(2) 0.031(3) -0.004(2)
C10 0.050(3) 0.037(3) 0.045(3) 0.013(2) 0.026(3) 0.005(2)
C11 0.041(3) 0.050(3) 0.029(3) 0.016(2) 0.009(2) 0.000(2)
C12 0.040(3) 0.031(2) 0.024(2) 0.0018(19) 0.003(2) -0.004(2)
C13 0.019(2) 0.037(3) 0.022(2) -0.0036(19) 0.0027(18) -0.0081(18)
C14 0.029(2) 0.046(3) 0.025(2) -0.002(2) 0.002(2) -0.007(2)
C15 0.029(3) 0.070(4) 0.021(2) -0.004(2) 0.001(2) -0.010(3)
C16 0.025(3) 0.074(4) 0.032(3) -0.013(3) 0.003(2) -0.002(3)
C17 0.028(3) 0.060(4) 0.048(3) -0.003(3) 0.001(2) 0.007(3)
C18 0.025(3) 0.049(3) 0.035(3) 0.006(2) 0.005(2) -0.002(2)
C1S 0.060(5) 0.024(4) 0.060(5) 0.000 0.016(4) 0.000
Cl1S 0.0733(10) 0.0604(10) 0.0401(8) -0.0035(7) 0.0177(7) -0.0070(8)

loop_
_atom_type_symbol
_atom_type_description
_atom_type_scat_dispersion_real
_atom_type_scat_dispersion_imag
_atom_type_scat_source
C C 0.0033 0.0016 'International Tables Vol C Tables 4.2.6.8 and 6.1.1.4'
H H 0.0000 0.0000 'International Tables Vol C Tables 4.2.6.8 and 6.1.1.4'
Au Au -2.0133 8.8022 'International Tables Vol C Tables 4.2.6.8 and 6.1.1.4'
Cl Cl 0.1484 0.1585 'International Tables Vol C Tables 4.2.6.8 and 6.1.1.4'
N N 0.0061 0.0033 'International Tables Vol C Tables 4.2.6.8 and 6.1.1.4'
O O 0.0106 0.0060 'International Tables Vol C Tables 4.2.6.8 and 6.1.1.4'
P P 0.1023 0.0942 'International Tables Vol C Tables 4.2.6.8 and 6.1.1.4'

loop_
_geom_angle_atom_site_label_1
_geom_angle_atom_site_label_2
_geom_angle_atom_site_label_3
_geom_angle
_geom_angle_site_symmetry_1
_geom_angle_site_symmetry_3
P1 Au1 Cl1 175.66(4) . .
C13 P1 C7 107.2(2) . .
C13 P1 C1 103.6(2) . .
C7 P1 C1 104.8(2) . .
C13 P1 Au1 116.37(15) . .
C7 P1 Au1 115.11(15) . .
C1 P1 Au1 108.62(14) . .
C2 C1 P1 111.6(3) . .
C2 C1 H1A 109.3 . .
P1 C1 H1A 109.3 . .
C2 C1 H1B 109.3 . .
P1 C1 H1B 109.3 . .
H1A C1 H1B 108.0 . .
N1 C2 C1 110.5(3) . .
N1 C2 H2A 109.6 . .
C1 C2 H2A 109.6 . .
N1 C2 H2B 109.6 . .
C1 C2 H2B 109.6 . .
H2A C2 H2B 108.1 . .
C3 N1 C2 121.0(3) . .
C3 N1 H1 119.5 . .
C2 N1 H1 119.5 . .
O1 C3 N1 121.9(4) . .
O1 C3 C4 121.8(4) . .
N1 C3 C4 116.2(3) . .
C5 C4 C4 119.5(2) . 2
C5 C4 C3 119.9(4) . .
C4 C4 C3 120.3(2) 2 .
C6 C5 C4 120.2(4) . .
C6 C5 H5 119.9 . .
C4 C5 H5 119.9 . .
C6 C6 C5 120.3(3) 2 .
C6 C6 H6 119.9 2 .
C5 C6 H6 119.9 . .
C12 C7 C8 119.2(4) . .
C12 C7 P1 121.9(3) . .
C8 C7 P1 118.9(4) . .
C7 C8 C9 119.7(5) . .
C7 C8 H8 120.2 . .
C9 C8 H8 120.2 . .
C10 C9 C8 120.6(5) . .
C10 C9 H9 119.7 . .
C8 C9 H9 119.7 . .
C9 C10 C11 119.7(5) . .
C9 C10 H10 120.1 . .
C11 C10 H10 120.1 . .
C12 C11 C10 120.3(5) . .
C12 C11 H11 119.8 . .
C10 C11 H11 119.8 . .
C11 C12 C7 120.3(4) . .
C11 C12 H12 119.8 . .
C7 C12 H12 119.8 . .
C18 C13 C14 120.2(4) . .
C18 C13 P1 117.8(3) . .
C14 C13 P1 121.9(4) . .
C15 C14 C13 119.3(5) . .
C15 C14 H14 120.3 . .
C13 C14 H14 120.3 . .
C16 C15 C14 121.2(5) . .
C16 C15 H15 119.4 . .
C14 C15 H15 119.4 . .
C15 C16 C17 119.2(5) . .
C15 C16 H16 120.4 . .
C17 C16 H16 120.4 . .
C18 C17 C16 120.5(5) . .
C18 C17 H17 119.7 . .
C16 C17 H17 119.7 . .
C17 C18 C13 119.6(5) . .
C17 C18 H18 120.2 . .
C13 C18 H18 120.2 . .
Cl1S C1S Cl1S 111.1(4) . 2
Cl1S C1S H1S1 109.4 . .
Cl1S C1S H1S1 109.4 2 .
Cl1S C1S H1S2 109.4 . .
Cl1S C1S H1S2 109.4 2 .
H1S1 C1S H1S2 108.0 . .

loop_
_geom_bond_atom_site_label_1
_geom_bond_atom_site_label_2
_geom_bond_distance
_geom_bond_site_symmetry_2
Au1 P1 2.2313(12) .
Au1 Cl1 2.2913(12) .
P1 C13 1.813(4) .
P1 C7 1.816(5) .
P1 C1 1.821(4) .
C1 C2 1.519(6) .
C1 H1A 0.9900 .
C1 H1B 0.9900 .
C2 N1 1.451(5) .
C2 H2A 0.9900 .
C2 H2B 0.9900 .
N1 C3 1.341(5) .
N1 H1 0.8800 .
C3 O1 1.245(4) .
C3 C4 1.491(5) .
C4 C5 1.394(5) .
C4 C4 1.398(8) 2
C5 C6 1.383(6) .
C5 H5 0.9500 .
C6 C6 1.376(9) 2
C6 H6 0.9500 .
C7 C12 1.387(6) .
C7 C8 1.387(6) .
C8 C9 1.388(7) .
C8 H8 0.9500 .
C9 C10 1.368(7) .
C9 H9 0.9500 .
C10 C11 1.378(7) .
C10 H10 0.9500 .
C11 C12 1.377(6) .
C11 H11 0.9500 .
C12 H12 0.9500 .
C13 C18 1.389(6) .
C13 C14 1.393(6) .
C14 C15 1.377(7) .
C14 H14 0.9500 .
C15 C16 1.376(8) .
C15 H15 0.9500 .
C16 C17 1.392(7) .
C16 H16 0.9500 .
C17 C18 1.380(6) .
C17 H17 0.9500 .
C18 H18 0.9500 .
C1S Cl1S 1.761(4) .
C1S Cl1S 1.761(4) 2
C1S H1S1 0.9900 .
C1S H1S2 0.9900 .

loop_
_geom_hbond_atom_site_label_D
_geom_hbond_atom_site_label_H
_geom_hbond_atom_site_label_A
_geom_hbond_distance_DH
_geom_hbond_distance_HA
_geom_hbond_distance_DA
_geom_hbond_angle_DHA
_geom_hbond_site_symmetry_A
C1 H1A O1 0.99 2.63 3.164(5) 114.3 .
C1 H1B Cl1 0.99 2.88 3.778(4) 151.6 6
N1 H1 O1 0.88 2.07 2.848(4) 147.1 6_556
C1S H1S1 O1 0.99 2.41 3.269(6) 144.4 2
C1S H1S2 O1 0.99 2.41 3.269(6) 144.4 .

loop_
_geom_torsion_atom_site_label_1
_geom_torsion_atom_site_label_2
_geom_torsion_atom_site_label_3
_geom_torsion_atom_site_label_4
_geom_torsion
_geom_torsion_site_symmetry_1
_geom_torsion_site_symmetry_2
_geom_torsion_site_symmetry_3
_geom_torsion_site_symmetry_4
C13 P1 C1 C2 -176.6(3) . . . .
C7 P1 C1 C2 -64.4(3) . . . .
Au1 P1 C1 C2 59.1(3) . . . .
P1 C1 C2 N1 -179.2(3) . . . .
C1 C2 N1 C3 -71.6(5) . . . .
C2 N1 C3 O1 -8.8(6) . . . .
C2 N1 C3 C4 168.5(3) . . . .
O1 C3 C4 C5 123.8(4) . . . .
N1 C3 C4 C5 -53.5(5) . . . .
O1 C3 C4 C4 -49.5(6) . . . 2
N1 C3 C4 C4 133.2(5) . . . 2
C4 C4 C5 C6 -0.1(7) 2 . . .
C3 C4 C5 C6 -173.5(4) . . . .
C4 C5 C6 C6 -1.3(8) . . . 2
C13 P1 C7 C12 79.4(4) . . . .
C1 P1 C7 C12 -30.2(4) . . . .
Au1 P1 C7 C12 -149.4(3) . . . .
C13 P1 C7 C8 -99.8(4) . . . .
C1 P1 C7 C8 150.6(4) . . . .
Au1 P1 C7 C8 31.3(4) . . . .
C12 C7 C8 C9 1.4(7) . . . .
P1 C7 C8 C9 -179.3(3) . . . .
C7 C8 C9 C10 -0.7(7) . . . .
C8 C9 C10 C11 -0.2(7) . . . .
C9 C10 C11 C12 0.5(7) . . . .
C10 C11 C12 C7 0.2(7) . . . .
C8 C7 C12 C11 -1.1(7) . . . .
P1 C7 C12 C11 179.6(4) . . . .
C7 P1 C13 C18 -177.4(4) . . . .
C1 P1 C13 C18 -66.9(4) . . . .
Au1 P1 C13 C18 52.2(4) . . . .
C7 P1 C13 C14 -1.3(4) . . . .
C1 P1 C13 C14 109.2(4) . . . .
Au1 P1 C13 C14 -131.7(3) . . . .
C18 C13 C14 C15 0.4(7) . . . .
P1 C13 C14 C15 -175.6(4) . . . .
C13 C14 C15 C16 0.1(7) . . . .
C14 C15 C16 C17 -0.4(8) . . . .
C15 C16 C17 C18 0.2(8) . . . .
C16 C17 C18 C13 0.2(8) . . . .
C14 C13 C18 C17 -0.5(7) . . . .
P1 C13 C18 C17 175.7(4) . . . .
